data_1557544
loop_
_publ_author_name
'Yuvaraj, K.'
'Douair, Iskander'
'Jones, Dafydd D. L.'
'Maron, Laurent'
'Jones, Cameron'

_publ_section_title
;
 Sterically controlled reductive oligomerisations of CO by activated
 magnesium(i) compounds: deltate vs. ethenediolate formation
;
_journal_issue 13
_journal_name_full 'Chemical Science'
_journal_page_first 3516
_journal_page_last 3522
_journal_paper_doi 10.1039/D0SC00836B
_journal_volume 11
_journal_year 2020
_chemical_formula_sum 'C71 H94 Mg2 N8'
_chemical_formula_weight 1108.16
_space_group_crystal_system monoclinic
_space_group_IT_number 14
_space_group_name_Hall '-P 2ybc'
_space_group_name_H-M_alt 'P 1 21/c 1'
_atom_sites_solution_hydrogens geom
_audit_creation_method SHELXL-2016/6
_audit_update_record
;
2020-02-12 deposited with the CCDC.	2020-03-06 downloaded from the CCDC.
;
_cell_angle_alpha 90
_cell_angle_beta 103.4930(10)
_cell_angle_gamma 90
_cell_formula_units_Z 4
_cell_length_a 12.8246(2)
_cell_length_b 21.5786(3)
_cell_length_c 24.2161(3)
_cell_measurement_reflns_used 36489
_cell_measurement_temperature 123(2)
_cell_measurement_theta_max 30.8210
_cell_measurement_theta_min 3.4340
_cell_volume 6516.52(16)
_computing_cell_refinement 'CrysAlisPro 1.171.39.46 (Rigaku OD, 2018)'
_computing_data_collection 'CrysAlisPro 1.171.39.46 (Rigaku OD, 2018)'
_computing_data_reduction 'CrysAlisPro 1.171.39.46 (Rigaku OD, 2018)'
_computing_molecular_graphics xseed
_computing_publication_material Ciftab
_computing_structure_refinement 'SHELXL-2016/6 (Sheldrick, 2016)'
_computing_structure_solution 'SHELXT 2014/5 (Sheldrick, 2014)'
_diffrn_ambient_temperature 123(2)
_diffrn_measured_fraction_theta_full 0.998
_diffrn_measured_fraction_theta_max 0.998
_diffrn_measurement_device_type 'XtaLAB Synergy, Dualflex, HyPix'
_diffrn_radiation_type MoK\a
_diffrn_radiation_wavelength 0.71073
_diffrn_reflns_av_R_equivalents 0.0216
_diffrn_reflns_av_unetI/netI 0.0150
_diffrn_reflns_Laue_measured_fraction_full 0.998
_diffrn_reflns_Laue_measured_fraction_max 0.998
_diffrn_reflns_limit_h_max 15
_diffrn_reflns_limit_h_min -15
_diffrn_reflns_limit_k_max 25
_diffrn_reflns_limit_k_min -25
_diffrn_reflns_limit_l_max 29
_diffrn_reflns_limit_l_min -28
_diffrn_reflns_number 64489
_diffrn_reflns_point_group_measured_fraction_full 0.998
_diffrn_reflns_point_group_measured_fraction_max 0.998
_diffrn_reflns_theta_full 25.242
_diffrn_reflns_theta_max 25.250
_diffrn_reflns_theta_min 3.316
_diffrn_source 'micro-focus sealed X-ray tube'
_exptl_absorpt_coefficient_mu 0.084
_exptl_absorpt_correction_T_max 1.00000
_exptl_absorpt_correction_T_min 0.88268
_exptl_absorpt_correction_type multi-scan
_exptl_absorpt_process_details
;
CrysAlisPro 1.171.39.46 (Rigaku Oxford Diffraction, 2018)
Empirical absorption correction using spherical harmonics,
 implemented in SCALE3 ABSPACK scaling algorithm.
;
_exptl_crystal_colour orange
_exptl_crystal_density_diffrn 1.130
_exptl_crystal_description block
_exptl_crystal_F_000 2400
_exptl_crystal_size_max 0.220
_exptl_crystal_size_mid 0.200
_exptl_crystal_size_min 0.180
_refine_diff_density_max 0.994
_refine_diff_density_min -0.409
_refine_diff_density_rms 0.044
_refine_ls_extinction_method none
_refine_ls_goodness_of_fit_ref 1.048
_refine_ls_hydrogen_treatment constr
_refine_ls_matrix_type full
_refine_ls_number_parameters 905
_refine_ls_number_reflns 11777
_refine_ls_number_restraints 0
_refine_ls_restrained_S_all 1.048
_refine_ls_R_factor_all 0.0565
_refine_ls_R_factor_gt 0.0518
_refine_ls_shift/su_max 0.000
_refine_ls_shift/su_mean 0.000
_refine_ls_structure_factor_coef Fsqd
_refine_ls_weighting_details 'w=1/[\s^2^(Fo^2^)+(0.0658P)^2^+4.4134P] where P=(Fo^2^+2Fc^2^)/3'
_refine_ls_weighting_scheme calc
_refine_ls_wR_factor_gt 0.1362
_refine_ls_wR_factor_ref 0.1398
_reflns_Friedel_coverage 0.000
_reflns_number_gt 10629
_reflns_number_total 11777
_reflns_threshold_expression 'I > 2\s(I)'
_cod_data_source_file d0sc00836b2.cif
_cod_data_source_block Cj1403
_cod_depositor_comments
;Adding full bibliography for 1557543--1557552.cif.

 Adding full bibliography for 1557543--1557552.cif.
;
_cod_original_sg_symbol_H-M 'P 21/c'
_cod_database_code 1557544
_shelx_shelxl_version_number 2016/6
_shelx_space_group_comment
;
The symmetry employed for this shelxl refinement is uniquely defined
by the following loop, which should always be used as a source of
symmetry information in preference to the above space-group names.
They are only intended as comments.
;
_shelx_estimated_absorpt_t_min 0.982
_shelx_estimated_absorpt_t_max 0.985

loop_
_space_group_symop_operation_xyz
'x, y, z'
'-x, y+1/2, -z+1/2'
'-x, -y, -z'
'x, -y-1/2, z-1/2'

loop_
_atom_site_label
_atom_site_type_symbol
_atom_site_fract_x
_atom_site_fract_y
_atom_site_fract_z
_atom_site_U_iso_or_equiv
_atom_site_adp_type
_atom_site_occupancy
_atom_site_site_symmetry_order
_atom_site_calc_flag
_atom_site_refinement_flags_posn
_atom_site_refinement_flags_adp
_atom_site_refinement_flags_occupancy
_atom_site_disorder_assembly
_atom_site_disorder_group
Mg1 Mg 0.23033(4) 0.36663(2) 0.39571(2) 0.02034(13) Uani 1 1 d . . . . .
Mg2 Mg 0.22528(4) 0.29452(2) 0.28742(2) 0.02436(14) Uani 1 1 d . . . . .
N1 N 0.12374(11) 0.37763(6) 0.45104(6) 0.0247(3) Uani 1 1 d . . . . .
N2 N 0.25641(11) 0.46480(6) 0.40308(6) 0.0243(3) Uani 1 1 d . . . . .
N3 N 0.37001(11) 0.33651(6) 0.46328(6) 0.0253(3) Uani 1 1 d . . . . .
N4 N 0.63512(12) 0.27294(7) 0.58727(6) 0.0338(3) Uani 1 1 d . . . . .
N5 N 0.28503(11) 0.20267(6) 0.27796(6) 0.0231(3) Uani 1 1 d . . . . .
N6 N 0.09064(12) 0.27105(9) 0.22161(7) 0.0463(5) Uani 1 1 d . . . . .
N7 N 0.31748(16) 0.33893(7) 0.23097(6) 0.0409(4) Uani 1 1 d . . . . .
N8 N 0.51957(19) 0.41808(8) 0.13632(8) 0.0536(5) Uani 1 1 d . . . . .
C1 C 0.06747(15) 0.42179(9) 0.53369(8) 0.0329(4) Uani 1 1 d . . . . .
H1A H -0.007850 0.430719 0.516016 0.049 Uiso 1 1 calc R U . A 2
H1B H 0.095122 0.453021 0.562804 0.049 Uiso 1 1 calc R U . A 2
H1C H 0.073134 0.380633 0.551243 0.049 Uiso 1 1 calc R U . A 2
C2 C 0.13243(12) 0.42334(8) 0.48883(7) 0.0247(3) Uani 1 1 d . . . B 2
C3 C 0.19655(13) 0.47609(8) 0.48975(7) 0.0255(3) Uani 1 1 d . . . . .
H3 H 0.208748 0.500038 0.523571 0.031 Uiso 1 1 calc R U . B 2
C4 C 0.24519(13) 0.49827(7) 0.44731(7) 0.0254(3) Uani 1 1 d . . . . .
C5 C 0.28176(16) 0.56537(8) 0.45330(8) 0.0364(4) Uani 1 1 d . . . . .
H5A H 0.359902 0.567127 0.458942 0.055 Uiso 1 1 calc R U . . .
H5B H 0.260988 0.584057 0.486026 0.055 Uiso 1 1 calc R U . . .
H5C H 0.248007 0.588221 0.418780 0.055 Uiso 1 1 calc R U . . .
C6 C 0.03683(14) 0.33524(8) 0.44956(8) 0.0315(4) Uani 1 1 d . . . . .
C7 C -0.06507(15) 0.35104(10) 0.41614(8) 0.0374(4) Uani 1 1 d . . . . .
C8 C -0.15096(18) 0.31168(12) 0.41671(9) 0.0518(6) Uani 1 1 d . . . . .
H8 H -0.220637 0.322297 0.395378 0.062 Uiso 1 1 calc R U . . .
C9 C -0.1362(2) 0.25756(13) 0.44777(10) 0.0603(7) Uani 1 1 d . . . . .
H9 H -0.195489 0.231035 0.447449 0.072 Uiso 1 1 calc R U . . .
C10 C -0.0359(2) 0.24184(12) 0.47926(11) 0.0580(6) Uani 1 1 d . . . . .
H10 H -0.026473 0.204000 0.499881 0.070 Uiso 1 1 calc R U . . .
C11 C 0.05290(18) 0.28066(10) 0.48148(10) 0.0452(5) Uani 1 1 d . . . . .
C12 C -0.07809(15) 0.40916(10) 0.38042(9) 0.0430(5) Uani 1 1 d . . . . .
H12A H -0.045894 0.401668 0.347630 0.052 Uiso 1 1 calc R U . . .
H12B H -0.036445 0.442719 0.403373 0.052 Uiso 1 1 calc R U . . .
C13 C -0.19273(17) 0.43205(13) 0.35784(10) 0.0549(6) Uani 1 1 d . . . . .
H13A H -0.234074 0.400502 0.332885 0.082 Uiso 1 1 calc R U . . .
H13B H -0.191756 0.470490 0.336415 0.082 Uiso 1 1 calc R U . . .
H13C H -0.225985 0.439869 0.389736 0.082 Uiso 1 1 calc R U . . .
C14 C 0.1614(2) 0.26457(11) 0.51995(12) 0.0574(6) Uani 1 1 d . . . . .
H14A H 0.206401 0.302366 0.525793 0.069 Uiso 1 1 calc R U . . .
H14B H 0.150360 0.251797 0.557433 0.069 Uiso 1 1 calc R U . . .
C15 C 0.2199(3) 0.21534(14) 0.49848(13) 0.0766(8) Uani 1 1 d . . . . .
H15A H 0.184470 0.175508 0.500756 0.115 Uiso 1 1 calc R U . . .
H15B H 0.293696 0.213592 0.521449 0.115 Uiso 1 1 calc R U . . .
H15C H 0.220774 0.223985 0.458854 0.115 Uiso 1 1 calc R U . . .
C16 C 0.29437(15) 0.49663(7) 0.35962(7) 0.0299(4) Uani 1 1 d . . . . .
C17 C 0.21889(19) 0.51613(9) 0.31076(8) 0.0426(5) Uani 1 1 d . . . . .
C18 C 0.2562(2) 0.54721(10) 0.26874(9) 0.0586(7) Uani 1 1 d . . . . .
H18 H 0.206190 0.560587 0.235468 0.070 Uiso 1 1 calc R U . . .
C19 C 0.3637(2) 0.55905(10) 0.27418(10) 0.0591(7) Uani 1 1 d . . . . .
H19 H 0.386959 0.581341 0.245429 0.071 Uiso 1 1 calc R U . . .
C20 C 0.4373(2) 0.53836(9) 0.32162(9) 0.0470(5) Uani 1 1 d . . . . .
H20 H 0.511520 0.545973 0.325049 0.056 Uiso 1 1 calc R U . . .
C21 C 0.40410(16) 0.50633(8) 0.36470(8) 0.0337(4) Uani 1 1 d . . . . .
C22 C 0.1007(2) 0.50400(11) 0.30337(11) 0.0566(6) Uani 1 1 d . . . . .
H22A H 0.066743 0.503375 0.262228 0.068 Uiso 1 1 calc R U . . .
H22B H 0.091646 0.462276 0.318601 0.068 Uiso 1 1 calc R U . . .
C23 C 0.0420(2) 0.54988(14) 0.33149(14) 0.0781(9) Uani 1 1 d . . . . .
H23A H 0.069713 0.547942 0.372739 0.117 Uiso 1 1 calc R U . . .
H23B H -0.034699 0.539967 0.322079 0.117 Uiso 1 1 calc R U . . .
H23C H 0.052593 0.591708 0.318006 0.117 Uiso 1 1 calc R U . . .
C24 C 0.48831(15) 0.47953(9) 0.41322(8) 0.0374(4) Uani 1 1 d . . . . .
H24A H 0.455436 0.469617 0.445301 0.045 Uiso 1 1 calc R U . . .
H24B H 0.545546 0.510553 0.426488 0.045 Uiso 1 1 calc R U . . .
C25 C 0.53698(17) 0.42073(11) 0.39424(10) 0.0491(5) Uani 1 1 d . . . . .
H25A H 0.480100 0.390292 0.380581 0.074 Uiso 1 1 calc R U . . .
H25B H 0.589771 0.403329 0.426422 0.074 Uiso 1 1 calc R U . . .
H25C H 0.572214 0.430940 0.363588 0.074 Uiso 1 1 calc R U . . .
C26 C 0.39203(13) 0.35747(8) 0.51715(7) 0.0262(3) Uani 1 1 d . . . . .
H26 H 0.345381 0.387710 0.526739 0.031 Uiso 1 1 calc R U . . .
C27 C 0.47734(14) 0.33811(8) 0.55919(7) 0.0275(4) Uani 1 1 d . . . . .
H27 H 0.487277 0.354382 0.596506 0.033 Uiso 1 1 calc R U . . .
C28 C 0.54990(13) 0.29429(7) 0.54706(7) 0.0267(3) Uani 1 1 d . . . . .
C29 C 0.52836(14) 0.27332(9) 0.49056(8) 0.0326(4) Uani 1 1 d . . . . .
H29 H 0.575325 0.244593 0.479072 0.039 Uiso 1 1 calc R U . . .
C30 C 0.43936(14) 0.29441(8) 0.45202(7) 0.0303(4) Uani 1 1 d . . . . .
H30 H 0.425803 0.278017 0.414617 0.036 Uiso 1 1 calc R U . . .
C31 C 0.65732(18) 0.29842(10) 0.64440(8) 0.0440(5) Uani 1 1 d . . . . .
H31A H 0.677030 0.342201 0.643310 0.066 Uiso 1 1 calc R U . . .
H31B H 0.716630 0.275518 0.668714 0.066 Uiso 1 1 calc R U . . .
H31C H 0.593258 0.294699 0.659689 0.066 Uiso 1 1 calc R U . . .
C32 C 0.71939(15) 0.23770(10) 0.57073(9) 0.0421(5) Uani 1 1 d . . . . .
H32A H 0.687477 0.203527 0.545792 0.063 Uiso 1 1 calc R U . . .
H32B H 0.768303 0.220949 0.604706 0.063 Uiso 1 1 calc R U . . .
H32C H 0.759249 0.264830 0.550516 0.063 Uiso 1 1 calc R U . . .
C33 C 0.31742(16) 0.11008(9) 0.22414(9) 0.0375(4) Uani 1 1 d . . . . .
H33A H 0.392225 0.120399 0.225062 0.056 Uiso 1 1 calc R U . . .
H33B H 0.284469 0.090437 0.187764 0.056 Uiso 1 1 calc R U . . .
H33C H 0.314888 0.081468 0.255226 0.056 Uiso 1 1 calc R U . . .
C34 C 0.25652(13) 0.16884(7) 0.23089(7) 0.0262(3) Uani 1 1 d . . . . .
C35 C 0.16948(14) 0.18274(9) 0.18564(8) 0.0341(4) Uani 1 1 d . . . . .
H35 H 0.165430 0.159567 0.151843 0.041 Uiso 1 1 calc R U . . .
C36 C 0.08734(15) 0.22648(11) 0.18369(9) 0.0446(5) Uani 1 1 d . . . . .
C37 C -0.01136(17) 0.21869(14) 0.13523(11) 0.0664(8) Uani 1 1 d . . . . .
H37A H -0.070701 0.202452 0.150139 0.100 Uiso 1 1 calc R U . . .
H37B H 0.004695 0.189665 0.107207 0.100 Uiso 1 1 calc R U . . .
H37C H -0.031656 0.258924 0.117138 0.100 Uiso 1 1 calc R U . . .
C38 C 0.36330(15) 0.17731(8) 0.32424(7) 0.0304(4) Uani 1 1 d . . . . .
C39 C 0.47377(15) 0.18294(9) 0.32757(8) 0.0365(4) Uani 1 1 d . . . . .
C40 C 0.5460(2) 0.15763(11) 0.37481(10) 0.0618(8) Uani 1 1 d . . . . .
H40 H 0.620798 0.160037 0.376967 0.074 Uiso 1 1 calc R U . . .
C41 C 0.5108(4) 0.12948(12) 0.41793(11) 0.0867(13) Uani 1 1 d . . . . .
H41 H 0.560731 0.112603 0.449640 0.104 Uiso 1 1 calc R U . . .
C42 C 0.4026(4) 0.12599(11) 0.41470(10) 0.0797(11) Uani 1 1 d . . . . .
H42 H 0.378797 0.107669 0.445255 0.096 Uiso 1 1 calc R U . . .
C43 C 0.3266(2) 0.14836(9) 0.36822(9) 0.0505(6) Uani 1 1 d . . . . .
C44 C 0.51657(14) 0.21639(9) 0.28343(9) 0.0391(5) Uani 1 1 d . . . . .
H44A H 0.458379 0.221444 0.248800 0.047 Uiso 1 1 calc R U . . .
H44B H 0.573858 0.191166 0.273319 0.047 Uiso 1 1 calc R U . . .
C45 C 0.56166(17) 0.28018(11) 0.30390(12) 0.0582(6) Uani 1 1 d . . . . .
H45A H 0.506384 0.304486 0.316006 0.087 Uiso 1 1 calc R U . . .
H45B H 0.583682 0.301738 0.272862 0.087 Uiso 1 1 calc R U . . .
H45C H 0.623784 0.275168 0.335957 0.087 Uiso 1 1 calc R U . . .
C46 C 0.2085(3) 0.14162(11) 0.36575(12) 0.0689(8) Uani 1 1 d . . . . .
H46A H 0.172607 0.181486 0.353103 0.083 Uiso 1 1 calc R U . . .
H46B H 0.199476 0.133320 0.404567 0.083 Uiso 1 1 calc R U . . .
C47 C 0.1524(3) 0.09032(13) 0.32637(15) 0.0837(10) Uani 1 1 d . . . . .
H47A H 0.153059 0.100583 0.287032 0.126 Uiso 1 1 calc R U . . .
H47B H 0.078072 0.086473 0.329900 0.126 Uiso 1 1 calc R U . . .
H47C H 0.189984 0.050996 0.336907 0.126 Uiso 1 1 calc R U . . .
C48 C -0.0140(6) 0.2963(3) 0.2251(3) 0.0224(13) Uani 0.500(5) 1 d . . P C 1
C48' C 0.0026(6) 0.3157(3) 0.2122(3) 0.0267(15) Uani 0.500(5) 1 d . . P C 2
C49 C -0.0801(5) 0.2764(3) 0.2592(3) 0.0304(13) Uani 0.500(5) 1 d . . P C 1
C49' C -0.0782(6) 0.2926(3) 0.2360(3) 0.0355(13) Uani 0.500(5) 1 d . . P C 2
C50 C -0.1757(4) 0.3074(3) 0.2576(3) 0.0376(12) Uani 0.500(5) 1 d . . P C 1
H50 H -0.221633 0.293414 0.280571 0.045 Uiso 0.500(5) 1 calc R U P C 1
C50' C -0.1698(5) 0.3299(4) 0.2344(3) 0.0403(14) Uani 0.500(5) 1 d . . P C 2
H50A H -0.226335 0.315102 0.250177 0.048 Uiso 0.500(5) 1 calc R U P C 2
C51 C -0.2044(5) 0.3582(4) 0.2231(2) 0.0350(13) Uani 0.500(5) 1 d . . P C 1
H51 H -0.269277 0.379592 0.222744 0.042 Uiso 0.500(5) 1 calc R U P C 1
C51' C -0.1765(6) 0.3879(4) 0.2097(3) 0.0458(16) Uani 0.500(5) 1 d . . P C 2
H51A H -0.238684 0.412415 0.207884 0.055 Uiso 0.500(5) 1 calc R U P C 2
C52 C -0.1387(5) 0.3778(3) 0.1890(3) 0.0454(13) Uani 0.500(5) 1 d . . P C 1
H52 H -0.159112 0.413006 0.165376 0.054 Uiso 0.500(5) 1 calc R U P C 1
C52' C -0.0956(4) 0.4105(3) 0.18799(19) 0.0443(13) Uani 0.500(5) 1 d . . P C 2
H52A H -0.102524 0.450506 0.171245 0.053 Uiso 0.500(5) 1 calc R U P C 2
C53 C -0.0416(4) 0.3469(3) 0.1881(2) 0.0411(12) Uani 0.500(5) 1 d . . P C 1
C53' C -0.0028(5) 0.3764(3) 0.18964(19) 0.0380(14) Uani 0.500(5) 1 d . . P C 2
C54 C -0.0493(4) 0.2219(3) 0.3002(4) 0.0574(16) Uani 0.500(5) 1 d . . P C 1
H54A H 0.003641 0.196360 0.286428 0.069 Uiso 0.500(5) 1 calc R U P C 1
H54B H -0.012204 0.238983 0.337529 0.069 Uiso 0.500(5) 1 calc R U P C 1
C54' C -0.0648(4) 0.2297(4) 0.2658(3) 0.0479(13) Uani 0.500(5) 1 d . . P C 2
H54C H -0.056896 0.197926 0.237550 0.057 Uiso 0.500(5) 1 calc R U P C 2
H54D H 0.003100 0.230492 0.295318 0.057 Uiso 0.500(5) 1 calc R U P C 2
C55 C -0.1347(7) 0.1803(4) 0.3094(4) 0.087(3) Uani 0.500(5) 1 d . . P C 1
H55A H -0.181014 0.202690 0.329566 0.131 Uiso 0.500(5) 1 calc R U P C 1
H55B H -0.102552 0.144565 0.332049 0.131 Uiso 0.500(5) 1 calc R U P C 1
H55C H -0.177484 0.165933 0.272633 0.131 Uiso 0.500(5) 1 calc R U P C 1
C55' C -0.1524(5) 0.2090(4) 0.2933(3) 0.0611(17) Uani 0.500(5) 1 d . . P C 2
H55D H -0.164203 0.240680 0.320138 0.092 Uiso 0.500(5) 1 calc R U P C 2
H55E H -0.131522 0.169952 0.313594 0.092 Uiso 0.500(5) 1 calc R U P C 2
H55F H -0.218676 0.202687 0.264069 0.092 Uiso 0.500(5) 1 calc R U P C 2
C56 C 0.0254(4) 0.3663(3) 0.1467(2) 0.0583(16) Uani 0.500(5) 1 d . . P C 1
H56A H 0.080881 0.334520 0.146240 0.070 Uiso 0.500(5) 1 calc R U P C 1
H56B H -0.021097 0.369335 0.107944 0.070 Uiso 0.500(5) 1 calc R U P C 1
C56' C 0.0801(7) 0.4007(3) 0.1678(4) 0.059(2) Uani 0.500(5) 1 d . . P C 2
H56C H 0.148083 0.391904 0.195796 0.071 Uiso 0.500(5) 1 calc R U P C 2
H56D H 0.071265 0.446287 0.166364 0.071 Uiso 0.500(5) 1 calc R U P C 2
C57 C 0.0773(7) 0.4265(4) 0.1633(4) 0.065(2) Uani 0.500(5) 1 d . . P C 1
H57A H 0.024345 0.455879 0.171218 0.097 Uiso 0.500(5) 1 calc R U P C 1
H57B H 0.106981 0.442538 0.132286 0.097 Uiso 0.500(5) 1 calc R U P C 1
H57C H 0.135256 0.421301 0.197401 0.097 Uiso 0.500(5) 1 calc R U P C 1
C57' C 0.0946(5) 0.3804(2) 0.1108(2) 0.0599(16) Uani 0.500(5) 1 d . . P C 2
H57D H 0.115212 0.336566 0.112445 0.090 Uiso 0.500(5) 1 calc R U P C 2
H57E H 0.150969 0.405340 0.100356 0.090 Uiso 0.500(5) 1 calc R U P C 2
H57F H 0.027203 0.385996 0.082254 0.090 Uiso 0.500(5) 1 calc R U P C 2
C58 C 0.3654(2) 0.39414(9) 0.24385(9) 0.0559(7) Uani 1 1 d . . . . .
H59 H 0.352701 0.415497 0.275963 0.067 Uiso 1 1 calc R U . . .
C59 C 0.4310(3) 0.42178(9) 0.21412(9) 0.0594(7) Uani 1 1 d . . . . .
H60 H 0.461451 0.461186 0.225632 0.071 Uiso 1 1 calc R U . . .
C60 C 0.4536(2) 0.39229(9) 0.16672(8) 0.0439(5) Uani 1 1 d . . . . .
C61 C 0.40264(18) 0.33465(9) 0.15237(8) 0.0402(5) Uani 1 1 d . . . . .
H62 H 0.413664 0.312196 0.120469 0.048 Uiso 1 1 calc R U . . .
C62 C 0.33719(17) 0.31114(9) 0.18459(7) 0.0378(4) Uani 1 1 d . . . . .
H63 H 0.303247 0.272506 0.173448 0.045 Uiso 1 1 calc R U . . .
C63 C 0.5691(3) 0.47801(11) 0.15271(12) 0.0725(8) Uani 1 1 d . . . . .
H64A H 0.513189 0.509745 0.149019 0.109 Uiso 1 1 calc R U . . .
H64B H 0.616984 0.488438 0.127937 0.109 Uiso 1 1 calc R U . . .
H64C H 0.610332 0.476225 0.192208 0.109 Uiso 1 1 calc R U . . .
C64 C 0.5443(2) 0.38549(13) 0.08936(12) 0.0664(7) Uani 1 1 d . . . . .
H65A H 0.573370 0.344539 0.101992 0.100 Uiso 1 1 calc R U . . .
H65B H 0.597409 0.409013 0.074741 0.100 Uiso 1 1 calc R U . . .
H65C H 0.478860 0.380632 0.059263 0.100 Uiso 1 1 calc R U . . .
C65 C 0.8043(8) 0.4416(4) -0.0584(3) 0.055(2) Uani 0.512(4) 1 d . . P D 1
C65' C 0.8994(4) 0.4581(2) -0.0390(2) 0.0525(13) Uani 0.488(4) 1 d . . P D 2
C66 C 0.8213(4) 0.4146(2) -0.0065(2) 0.0549(13) Uani 0.512(4) 1 d . . P D 1
H66 H 0.863445 0.378028 0.000979 0.066 Uiso 0.512(4) 1 calc R U P D 1
C66' C 0.8947(5) 0.4782(3) 0.0148(2) 0.0722(17) Uani 0.488(4) 1 d . . P D 2
H66' H 0.958073 0.478066 0.044340 0.087 Uiso 0.488(4) 1 calc R U P D 2
C67 C 0.7772(4) 0.4402(2) 0.03619(17) 0.0454(11) Uani 0.512(4) 1 d . . P D 1
H67 H 0.788043 0.420634 0.072240 0.055 Uiso 0.512(4) 1 calc R U P D 1
C67' C 0.7990(7) 0.4986(4) 0.0263(3) 0.090(2) Uani 0.488(4) 1 d . . P D 2
H67' H 0.799560 0.512804 0.063462 0.108 Uiso 0.488(4) 1 calc R U P D 2
C68 C 0.7188(5) 0.4931(3) 0.0255(3) 0.0530(14) Uani 0.512(4) 1 d . . P D 1
H68 H 0.688621 0.511405 0.053838 0.064 Uiso 0.512(4) 1 calc R U P D 1
C68' C 0.7075(9) 0.4989(5) -0.0123(6) 0.075(3) Uani 0.488(4) 1 d . . P D 2
H68' H 0.642282 0.511170 -0.003311 0.091 Uiso 0.488(4) 1 calc R U P D 2
C69 C 0.7041(8) 0.5202(4) -0.0287(5) 0.059(2) Uani 0.512(4) 1 d . . P D 1
H69 H 0.662998 0.557133 -0.036461 0.070 Uiso 0.512(4) 1 calc R U P D 1
C69' C 0.7112(9) 0.4806(6) -0.0667(6) 0.076(3) Uani 0.488(4) 1 d . . P D 2
H69' H 0.647577 0.482247 -0.096046 0.092 Uiso 0.488(4) 1 calc R U P D 2
C70 C 0.7442(7) 0.4969(5) -0.0683(4) 0.059(2) Uani 0.512(4) 1 d . . P D 1
H70 H 0.733160 0.516913 -0.104114 0.071 Uiso 0.512(4) 1 calc R U P D 1
C70' C 0.8029(7) 0.4604(4) -0.0789(4) 0.0568(19) Uani 0.488(4) 1 d . . P D 2
H70' H 0.800927 0.447274 -0.116540 0.068 Uiso 0.488(4) 1 calc R U P D 2
C71 C 0.8519(6) 0.4164(3) -0.1052(3) 0.087(2) Uani 0.512(4) 1 d . . P D 1
H71A H 0.929674 0.411956 -0.091285 0.130 Uiso 0.512(4) 1 calc R U P D 1
H71B H 0.836739 0.445016 -0.137539 0.130 Uiso 0.512(4) 1 calc R U P D 1
H71C H 0.820242 0.375847 -0.117304 0.130 Uiso 0.512(4) 1 calc R U P D 1
C71' C 1.0010(5) 0.4375(3) -0.0521(4) 0.094(2) Uani 0.488(4) 1 d . . P D 2
H71D H 1.018658 0.464819 -0.080920 0.141 Uiso 0.488(4) 1 calc R U P D 2
H71E H 0.992908 0.394896 -0.066516 0.141 Uiso 0.488(4) 1 calc R U P D 2
H71F H 1.058621 0.439092 -0.017516 0.141 Uiso 0.488(4) 1 calc R U P D 2

loop_
_atom_site_aniso_label
_atom_site_aniso_U_11
_atom_site_aniso_U_22
_atom_site_aniso_U_33
_atom_site_aniso_U_23
_atom_site_aniso_U_13
_atom_site_aniso_U_12
Mg1 0.0196(3) 0.0191(3) 0.0214(3) -0.00270(19) 0.0028(2) -0.00069(19)
Mg2 0.0230(3) 0.0233(3) 0.0236(3) -0.0069(2) -0.0009(2) 0.0044(2)
N1 0.0215(7) 0.0236(7) 0.0294(7) -0.0044(6) 0.0067(5) -0.0021(5)
N2 0.0271(7) 0.0202(7) 0.0257(7) -0.0026(5) 0.0062(5) -0.0028(5)
N3 0.0227(7) 0.0265(7) 0.0247(7) -0.0028(5) 0.0016(5) 0.0009(5)
N4 0.0306(8) 0.0318(8) 0.0322(8) -0.0006(6) -0.0063(6) 0.0045(6)
N5 0.0225(7) 0.0207(7) 0.0265(7) -0.0035(5) 0.0067(5) -0.0001(5)
N6 0.0245(8) 0.0612(11) 0.0441(9) -0.0315(8) -0.0106(7) 0.0194(7)
N7 0.0715(12) 0.0260(8) 0.0245(8) -0.0023(6) 0.0096(8) -0.0027(8)
N8 0.0904(15) 0.0303(9) 0.0468(10) 0.0014(8) 0.0299(10) -0.0012(9)
C1 0.0321(9) 0.0354(10) 0.0340(9) -0.0067(7) 0.0134(8) -0.0017(7)
C2 0.0195(8) 0.0272(8) 0.0268(8) -0.0020(6) 0.0045(6) 0.0043(6)
C3 0.0241(8) 0.0244(8) 0.0273(8) -0.0085(6) 0.0048(6) 0.0017(6)
C4 0.0238(8) 0.0207(8) 0.0300(8) -0.0051(6) 0.0030(6) 0.0000(6)
C5 0.0452(11) 0.0244(9) 0.0419(10) -0.0104(8) 0.0149(9) -0.0064(8)
C6 0.0314(9) 0.0321(9) 0.0344(9) -0.0106(7) 0.0146(7) -0.0090(7)
C7 0.0296(9) 0.0505(12) 0.0329(9) -0.0165(8) 0.0089(7) -0.0137(8)
C8 0.0381(11) 0.0766(16) 0.0413(11) -0.0174(11) 0.0103(9) -0.0275(11)
C9 0.0571(15) 0.0766(17) 0.0511(13) -0.0196(12) 0.0206(11) -0.0443(13)
C10 0.0718(17) 0.0475(13) 0.0606(14) -0.0045(11) 0.0274(13) -0.0286(12)
C11 0.0487(12) 0.0364(11) 0.0552(13) -0.0035(9) 0.0218(10) -0.0126(9)
C12 0.0257(9) 0.0577(13) 0.0417(11) -0.0056(9) -0.0001(8) -0.0036(9)
C13 0.0300(11) 0.0763(16) 0.0529(13) -0.0201(12) -0.0012(9) 0.0038(10)
C14 0.0575(14) 0.0373(12) 0.0806(17) 0.0163(11) 0.0224(13) -0.0037(10)
C15 0.102(2) 0.0615(17) 0.0681(18) -0.0025(14) 0.0225(16) 0.0058(16)
C16 0.0460(10) 0.0164(8) 0.0283(8) -0.0041(6) 0.0105(8) -0.0064(7)
C17 0.0637(13) 0.0224(9) 0.0378(10) 0.0048(8) 0.0037(9) -0.0058(9)
C18 0.100(2) 0.0310(11) 0.0391(12) 0.0104(9) 0.0056(12) -0.0146(12)
C19 0.113(2) 0.0284(11) 0.0436(12) -0.0007(9) 0.0343(13) -0.0263(12)
C20 0.0754(15) 0.0285(10) 0.0465(12) -0.0131(9) 0.0337(11) -0.0241(10)
C21 0.0490(11) 0.0227(8) 0.0338(9) -0.0114(7) 0.0188(8) -0.0135(8)
C22 0.0596(14) 0.0409(12) 0.0567(14) 0.0182(10) -0.0119(11) -0.0008(10)
C23 0.0634(17) 0.0636(17) 0.098(2) 0.0219(16) -0.0011(15) 0.0083(14)
C24 0.0339(10) 0.0417(11) 0.0400(10) -0.0138(8) 0.0153(8) -0.0155(8)
C25 0.0357(11) 0.0581(14) 0.0565(13) -0.0118(11) 0.0171(10) 0.0005(10)
C26 0.0261(8) 0.0232(8) 0.0281(8) -0.0054(6) 0.0038(7) 0.0015(6)
C27 0.0310(9) 0.0253(8) 0.0238(8) -0.0061(6) 0.0016(7) -0.0009(7)
C28 0.0248(8) 0.0227(8) 0.0290(8) -0.0001(6) -0.0007(7) -0.0026(6)
C29 0.0264(9) 0.0350(10) 0.0335(9) -0.0094(7) 0.0010(7) 0.0075(7)
C30 0.0269(9) 0.0368(10) 0.0251(8) -0.0089(7) 0.0018(7) 0.0040(7)
C31 0.0473(12) 0.0431(11) 0.0312(10) 0.0014(8) -0.0120(8) 0.0030(9)
C32 0.0235(9) 0.0508(12) 0.0478(11) 0.0096(9) -0.0001(8) 0.0068(8)
C33 0.0388(10) 0.0298(10) 0.0438(11) -0.0136(8) 0.0095(8) 0.0042(8)
C34 0.0222(8) 0.0232(8) 0.0354(9) -0.0087(7) 0.0113(7) -0.0032(6)
C35 0.0230(8) 0.0401(10) 0.0376(10) -0.0230(8) 0.0042(7) -0.0009(7)
C36 0.0233(9) 0.0608(13) 0.0435(11) -0.0309(10) -0.0050(8) 0.0082(9)
C37 0.0304(11) 0.097(2) 0.0603(14) -0.0546(14) -0.0134(10) 0.0200(12)
C38 0.0451(10) 0.0192(8) 0.0262(8) -0.0036(6) 0.0067(7) 0.0089(7)
C39 0.0383(10) 0.0309(9) 0.0330(9) -0.0121(7) -0.0062(8) 0.0148(8)
C40 0.0724(16) 0.0454(13) 0.0483(13) -0.0219(11) -0.0251(12) 0.0328(12)
C41 0.159(3) 0.0422(14) 0.0342(13) -0.0062(11) -0.0280(17) 0.0489(18)
C42 0.174(4) 0.0308(12) 0.0302(12) 0.0080(9) 0.0155(17) 0.0273(17)
C43 0.0973(19) 0.0218(9) 0.0383(11) 0.0015(8) 0.0275(11) 0.0084(10)
C44 0.0209(9) 0.0432(11) 0.0508(12) -0.0153(9) 0.0037(8) 0.0069(8)
C45 0.0289(11) 0.0565(14) 0.0849(18) -0.0248(13) 0.0048(11) -0.0077(10)
C46 0.119(2) 0.0380(12) 0.0717(17) 0.0042(11) 0.0658(17) -0.0087(13)
C47 0.120(3) 0.0487(15) 0.104(2) -0.0067(15) 0.071(2) -0.0277(16)
C48 0.015(3) 0.031(3) 0.020(3) -0.004(2) 0.002(2) 0.004(2)
C48' 0.023(3) 0.035(4) 0.020(3) -0.007(2) 0.001(2) 0.005(3)
C49 0.020(2) 0.037(4) 0.034(3) 0.001(2) 0.007(3) 0.005(2)
C49' 0.025(3) 0.046(4) 0.031(3) -0.006(3) 0.000(3) 0.007(3)
C50 0.028(2) 0.048(3) 0.039(3) 0.005(2) 0.012(2) 0.008(2)
C50' 0.026(3) 0.055(5) 0.038(3) -0.009(3) 0.003(3) 0.010(3)
C51 0.023(3) 0.041(4) 0.037(3) -0.003(3) 0.000(2) 0.014(2)
C51' 0.043(4) 0.051(4) 0.038(3) -0.014(3) -0.002(2) 0.027(3)
C52 0.035(3) 0.044(3) 0.056(3) 0.015(3) 0.008(2) 0.017(3)
C52' 0.044(3) 0.040(3) 0.042(2) -0.009(2) -0.006(2) 0.016(2)
C53 0.035(3) 0.043(3) 0.042(3) 0.005(3) 0.003(2) 0.015(3)
C53' 0.044(3) 0.026(2) 0.032(2) -0.0172(19) -0.016(2) 0.014(2)
C54 0.029(2) 0.069(4) 0.075(4) 0.030(3) 0.015(3) 0.010(2)
C54' 0.025(2) 0.069(5) 0.052(4) 0.001(3) 0.013(2) 0.003(2)
C55 0.075(5) 0.056(4) 0.117(6) 0.027(4) -0.006(4) -0.009(3)
C55' 0.056(3) 0.076(5) 0.057(3) -0.021(3) 0.023(3) -0.001(3)
C56 0.056(3) 0.052(3) 0.060(3) 0.004(3) 0.001(3) 0.015(3)
C56' 0.075(5) 0.023(3) 0.060(4) -0.010(3) -0.025(3) 0.001(3)
C57 0.063(4) 0.066(6) 0.069(4) -0.016(4) 0.023(3) -0.022(4)
C57' 0.074(4) 0.044(3) 0.055(3) -0.006(2) 0.001(2) 0.012(2)
C58 0.115(2) 0.0269(10) 0.0315(10) -0.0070(8) 0.0288(12) -0.0142(11)
C59 0.122(2) 0.0229(10) 0.0405(12) -0.0064(8) 0.0335(13) -0.0165(12)
C60 0.0772(15) 0.0256(9) 0.0299(9) 0.0049(7) 0.0146(10) 0.0036(9)
C61 0.0645(13) 0.0293(10) 0.0253(9) -0.0025(7) 0.0074(9) 0.0053(9)
C62 0.0581(12) 0.0261(9) 0.0256(9) -0.0026(7) 0.0024(8) 0.0011(8)
C63 0.125(3) 0.0307(12) 0.0739(17) 0.0057(11) 0.0478(18) -0.0109(13)
C64 0.0772(18) 0.0624(16) 0.0715(17) -0.0120(13) 0.0419(15) 0.0003(14)
C65 0.064(4) 0.060(5) 0.044(4) -0.011(3) 0.020(3) -0.015(4)
C65' 0.052(3) 0.043(3) 0.064(3) -0.009(2) 0.015(2) -0.008(2)
C66 0.046(2) 0.032(2) 0.081(3) -0.006(2) 0.002(2) 0.0077(18)
C66' 0.076(4) 0.074(4) 0.060(3) -0.002(3) 0.000(3) -0.001(3)
C67 0.055(3) 0.044(2) 0.033(2) 0.0033(17) 0.0034(18) -0.0108(19)
C67' 0.099(6) 0.100(6) 0.081(5) -0.035(4) 0.042(5) -0.007(4)
C68 0.062(4) 0.046(3) 0.060(3) -0.009(3) 0.032(3) -0.005(2)
C68' 0.069(6) 0.077(8) 0.093(10) -0.017(7) 0.045(7) -0.018(6)
C69 0.049(3) 0.057(5) 0.072(5) 0.025(4) 0.019(3) 0.002(3)
C69' 0.051(6) 0.076(7) 0.098(7) -0.006(5) 0.009(4) -0.010(4)
C70 0.052(5) 0.065(5) 0.061(4) 0.029(4) 0.014(4) 0.003(4)
C70' 0.054(4) 0.051(5) 0.060(5) -0.013(4) 0.003(4) -0.010(3)
C71 0.127(6) 0.076(4) 0.069(4) -0.013(3) 0.045(4) 0.014(4)
C71' 0.062(4) 0.081(5) 0.148(7) -0.022(4) 0.045(4) -0.009(3)

loop_
_atom_type_symbol
_atom_type_description
_atom_type_scat_dispersion_real
_atom_type_scat_dispersion_imag
_atom_type_scat_source
C C 0.0033 0.0016 'International Tables Vol C Tables 4.2.6.8 and 6.1.1.4'
H H 0.0000 0.0000 'International Tables Vol C Tables 4.2.6.8 and 6.1.1.4'
N N 0.0061 0.0033 'International Tables Vol C Tables 4.2.6.8 and 6.1.1.4'
Mg Mg 0.0486 0.0363 'International Tables Vol C Tables 4.2.6.8 and 6.1.1.4'

loop_
_geom_angle_atom_site_label_1
_geom_angle_atom_site_label_2
_geom_angle_atom_site_label_3
_geom_angle
_geom_angle_site_symmetry_1
_geom_angle_site_symmetry_3
_geom_angle_publ_flag
N1 Mg1 N2 87.04(5) . . ?
N1 Mg1 N3 95.42(5) . . ?
N2 Mg1 N3 98.30(5) . . ?
N1 Mg1 Mg2 135.22(4) . . ?
N2 Mg1 Mg2 123.32(4) . . ?
N3 Mg1 Mg2 109.69(4) . . ?
N6 Mg2 N5 87.01(6) . . ?
N6 Mg2 N7 95.60(8) . . ?
N5 Mg2 N7 94.45(6) . . ?
N6 Mg2 Mg1 128.39(5) . . ?
N5 Mg2 Mg1 128.77(4) . . ?
N7 Mg2 Mg1 113.76(4) . . ?
C2 N1 C6 115.39(14) . . ?
C2 N1 Mg1 123.31(11) . . ?
C6 N1 Mg1 121.29(10) . . ?
C4 N2 C16 116.82(13) . . ?
C4 N2 Mg1 124.07(11) . . ?
C16 N2 Mg1 119.01(10) . . ?
C30 N3 C26 115.12(14) . . ?
C30 N3 Mg1 120.44(11) . . ?
C26 N3 Mg1 124.44(11) . . ?
C28 N4 C32 120.28(15) . . ?
C28 N4 C31 119.89(15) . . ?
C32 N4 C31 117.87(15) . . ?
C34 N5 C38 117.68(13) . . ?
C34 N5 Mg2 124.18(11) . . ?
C38 N5 Mg2 118.10(10) . . ?
C36 N6 C48' 118.2(3) . . ?
C36 N6 C48 115.4(3) . . ?
C36 N6 Mg2 125.71(12) . . ?
C48' N6 Mg2 115.1(3) . . ?
C48 N6 Mg2 117.5(3) . . ?
C58 N7 C62 115.05(18) . . ?
C58 N7 Mg2 121.31(13) . . ?
C62 N7 Mg2 123.42(13) . . ?
C60 N8 C64 120.51(19) . . ?
C60 N8 C63 120.14(19) . . ?
C64 N8 C63 119.3(2) . . ?
C2 C1 H1A 109.5 . . ?
C2 C1 H1B 109.5 . . ?
H1A C1 H1B 109.5 . . ?
C2 C1 H1C 109.5 . . ?
H1A C1 H1C 109.5 . . ?
H1B C1 H1C 109.5 . . ?
N1 C2 C3 124.53(15) . . ?
N1 C2 C1 120.27(15) . . ?
C3 C2 C1 115.16(14) . . ?
C2 C3 C4 128.62(15) . . ?
C2 C3 H3 115.7 . . ?
C4 C3 H3 115.7 . . ?
N2 C4 C3 123.74(15) . . ?
N2 C4 C5 120.43(15) . . ?
C3 C4 C5 115.79(14) . . ?
C4 C5 H5A 109.5 . . ?
C4 C5 H5B 109.5 . . ?
H5A C5 H5B 109.5 . . ?
C4 C5 H5C 109.5 . . ?
H5A C5 H5C 109.5 . . ?
H5B C5 H5C 109.5 . . ?
C11 C6 C7 121.26(17) . . ?
C11 C6 N1 120.64(17) . . ?
C7 C6 N1 118.08(17) . . ?
C8 C7 C6 118.4(2) . . ?
C8 C7 C12 121.99(19) . . ?
C6 C7 C12 119.58(16) . . ?
C9 C8 C7 120.9(2) . . ?
C9 C8 H8 119.5 . . ?
C7 C8 H8 119.5 . . ?
C10 C9 C8 120.2(2) . . ?
C10 C9 H9 119.9 . . ?
C8 C9 H9 119.9 . . ?
C9 C10 C11 121.3(2) . . ?
C9 C10 H10 119.4 . . ?
C11 C10 H10 119.4 . . ?
C6 C11 C10 117.9(2) . . ?
C6 C11 C14 121.75(18) . . ?
C10 C11 C14 120.3(2) . . ?
C7 C12 C13 116.26(19) . . ?
C7 C12 H12A 108.2 . . ?
C13 C12 H12A 108.2 . . ?
C7 C12 H12B 108.2 . . ?
C13 C12 H12B 108.2 . . ?
H12A C12 H12B 107.4 . . ?
C12 C13 H13A 109.5 . . ?
C12 C13 H13B 109.5 . . ?
H13A C13 H13B 109.5 . . ?
C12 C13 H13C 109.5 . . ?
H13A C13 H13C 109.5 . . ?
H13B C13 H13C 109.5 . . ?
C15 C14 C11 114.8(2) . . ?
C15 C14 H14A 108.6 . . ?
C11 C14 H14A 108.6 . . ?
C15 C14 H14B 108.6 . . ?
C11 C14 H14B 108.6 . . ?
H14A C14 H14B 107.5 . . ?
C14 C15 H15A 109.5 . . ?
C14 C15 H15B 109.5 . . ?
H15A C15 H15B 109.5 . . ?
C14 C15 H15C 109.5 . . ?
H15A C15 H15C 109.5 . . ?
H15B C15 H15C 109.5 . . ?
C21 C16 C17 120.64(17) . . ?
C21 C16 N2 120.92(16) . . ?
C17 C16 N2 118.41(17) . . ?
C18 C17 C16 118.2(2) . . ?
C18 C17 C22 120.3(2) . . ?
C16 C17 C22 121.56(18) . . ?
C19 C18 C17 121.7(2) . . ?
C19 C18 H18 119.1 . . ?
C17 C18 H18 119.1 . . ?
C18 C19 C20 119.66(19) . . ?
C18 C19 H19 120.2 . . ?
C20 C19 H19 120.2 . . ?
C19 C20 C21 120.8(2) . . ?
C19 C20 H20 119.6 . . ?
C21 C20 H20 119.6 . . ?
C20 C21 C16 118.92(19) . . ?
C20 C21 C24 118.80(19) . . ?
C16 C21 C24 122.15(16) . . ?
C23 C22 C17 115.4(2) . . ?
C23 C22 H22A 108.4 . . ?
C17 C22 H22A 108.4 . . ?
C23 C22 H22B 108.4 . . ?
C17 C22 H22B 108.4 . . ?
H22A C22 H22B 107.5 . . ?
C22 C23 H23A 109.5 . . ?
C22 C23 H23B 109.5 . . ?
H23A C23 H23B 109.5 . . ?
C22 C23 H23C 109.5 . . ?
H23A C23 H23C 109.5 . . ?
H23B C23 H23C 109.5 . . ?
C21 C24 C25 110.54(16) . . ?
C21 C24 H24A 109.5 . . ?
C25 C24 H24A 109.5 . . ?
C21 C24 H24B 109.5 . . ?
C25 C24 H24B 109.5 . . ?
H24A C24 H24B 108.1 . . ?
C24 C25 H25A 109.5 . . ?
C24 C25 H25B 109.5 . . ?
H25A C25 H25B 109.5 . . ?
C24 C25 H25C 109.5 . . ?
H25A C25 H25C 109.5 . . ?
H25B C25 H25C 109.5 . . ?
N3 C26 C27 124.48(15) . . ?
N3 C26 H26 117.8 . . ?
C27 C26 H26 117.8 . . ?
C26 C27 C28 120.10(15) . . ?
C26 C27 H27 120.0 . . ?
C28 C27 H27 120.0 . . ?
N4 C28 C27 122.54(15) . . ?
N4 C28 C29 121.94(16) . . ?
C27 C28 C29 115.52(15) . . ?
C30 C29 C28 119.88(16) . . ?
C30 C29 H29 120.1 . . ?
C28 C29 H29 120.1 . . ?
N3 C30 C29 124.85(16) . . ?
N3 C30 H30 117.6 . . ?
C29 C30 H30 117.6 . . ?
N4 C31 H31A 109.5 . . ?
N4 C31 H31B 109.5 . . ?
H31A C31 H31B 109.5 . . ?
N4 C31 H31C 109.5 . . ?
H31A C31 H31C 109.5 . . ?
H31B C31 H31C 109.5 . . ?
N4 C32 H32A 109.5 . . ?
N4 C32 H32B 109.5 . . ?
H32A C32 H32B 109.5 . . ?
N4 C32 H32C 109.5 . . ?
H32A C32 H32C 109.5 . . ?
H32B C32 H32C 109.5 . . ?
C34 C33 H33A 109.5 . . ?
C34 C33 H33B 109.5 . . ?
H33A C33 H33B 109.5 . . ?
C34 C33 H33C 109.5 . . ?
H33A C33 H33C 109.5 . . ?
H33B C33 H33C 109.5 . . ?
N5 C34 C35 124.16(15) . . ?
N5 C34 C33 120.33(15) . . ?
C35 C34 C33 115.49(15) . . ?
C34 C35 C36 128.54(16) . . ?
C34 C35 H35 115.7 . . ?
C36 C35 H35 115.7 . . ?
N6 C36 C35 124.17(16) . . ?
N6 C36 C37 120.11(17) . . ?
C35 C36 C37 115.69(16) . . ?
C36 C37 H37A 109.5 . . ?
C36 C37 H37B 109.5 . . ?
H37A C37 H37B 109.5 . . ?
C36 C37 H37C 109.5 . . ?
H37A C37 H37C 109.5 . . ?
H37B C37 H37C 109.5 . . ?
C39 C38 C43 120.36(18) . . ?
C39 C38 N5 121.77(16) . . ?
C43 C38 N5 117.82(18) . . ?
C40 C39 C38 118.5(2) . . ?
C40 C39 C44 119.2(2) . . ?
C38 C39 C44 122.26(16) . . ?
C41 C40 C39 121.4(3) . . ?
C41 C40 H40 119.3 . . ?
C39 C40 H40 119.3 . . ?
C40 C41 C42 119.2(2) . . ?
C40 C41 H41 120.4 . . ?
C42 C41 H41 120.4 . . ?
C41 C42 C43 122.3(3) . . ?
C41 C42 H42 118.9 . . ?
C43 C42 H42 118.9 . . ?
C42 C43 C38 118.2(3) . . ?
C42 C43 C46 120.3(3) . . ?
C38 C43 C46 121.5(2) . . ?
C39 C44 C45 112.12(18) . . ?
C39 C44 H44A 109.2 . . ?
C45 C44 H44A 109.2 . . ?
C39 C44 H44B 109.2 . . ?
C45 C44 H44B 109.2 . . ?
H44A C44 H44B 107.9 . . ?
C44 C45 H45A 109.5 . . ?
C44 C45 H45B 109.5 . . ?
H45A C45 H45B 109.5 . . ?
C44 C45 H45C 109.5 . . ?
H45A C45 H45C 109.5 . . ?
H45B C45 H45C 109.5 . . ?
C43 C46 C47 114.7(2) . . ?
C43 C46 H46A 108.6 . . ?
C47 C46 H46A 108.6 . . ?
C43 C46 H46B 108.6 . . ?
C47 C46 H46B 108.6 . . ?
H46A C46 H46B 107.6 . . ?
C46 C47 H47A 109.5 . . ?
C46 C47 H47B 109.5 . . ?
H47A C47 H47B 109.5 . . ?
C46 C47 H47C 109.5 . . ?
H47A C47 H47C 109.5 . . ?
H47B C47 H47C 109.5 . . ?
C49 C48 C53 121.6(6) . . ?
C49 C48 N6 127.9(5) . . ?
C53 C48 N6 110.4(6) . . ?
C49' C48' C53' 121.2(6) . . ?
C49' C48' N6 108.8(5) . . ?
C53' C48' N6 129.6(6) . . ?
C48 C49 C50 119.6(6) . . ?
C48 C49 C54 121.7(5) . . ?
C50 C49 C54 118.7(5) . . ?
C48' C49' C50' 118.6(7) . . ?
C48' C49' C54' 120.1(5) . . ?
C50' C49' C54' 121.3(7) . . ?
C51 C50 C49 120.7(5) . . ?
C51 C50 H50 119.7 . . ?
C49 C50 H50 119.7 . . ?
C51' C50' C49' 119.6(6) . . ?
C51' C50' H50A 120.2 . . ?
C49' C50' H50A 120.2 . . ?
C50 C51 C52 119.6(5) . . ?
C50 C51 H51 120.2 . . ?
C52 C51 H51 120.2 . . ?
C52' C51' C50' 121.1(6) . . ?
C52' C51' H51A 119.4 . . ?
C50' C51' H51A 119.4 . . ?
C51 C52 C53 121.8(5) . . ?
C51 C52 H52 119.1 . . ?
C53 C52 H52 119.1 . . ?
C51' C52' C53' 121.6(6) . . ?
C51' C52' H52A 119.2 . . ?
C53' C52' H52A 119.2 . . ?
C48 C53 C52 116.6(5) . . ?
C48 C53 C56 122.5(5) . . ?
C52 C53 C56 120.9(5) . . ?
C52' C53' C56' 120.8(5) . . ?
C52' C53' C48' 117.7(7) . . ?
C56' C53' C48' 121.4(5) . . ?
C55 C54 C49 118.6(5) . . ?
C55 C54 H54A 107.7 . . ?
C49 C54 H54A 107.7 . . ?
C55 C54 H54B 107.7 . . ?
C49 C54 H54B 107.7 . . ?
H54A C54 H54B 107.1 . . ?
C55' C54' C49' 117.4(6) . . ?
C55' C54' H54C 107.9 . . ?
C49' C54' H54C 107.9 . . ?
C55' C54' H54D 107.9 . . ?
C49' C54' H54D 107.9 . . ?
H54C C54' H54D 107.2 . . ?
C54 C55 H55A 109.5 . . ?
C54 C55 H55B 109.5 . . ?
H55A C55 H55B 109.5 . . ?
C54 C55 H55C 109.5 . . ?
H55A C55 H55C 109.5 . . ?
H55B C55 H55C 109.5 . . ?
C54' C55' H55D 109.5 . . ?
C54' C55' H55E 109.5 . . ?
H55D C55' H55E 109.5 . . ?
C54' C55' H55F 109.5 . . ?
H55D C55' H55F 109.5 . . ?
H55E C55' H55F 109.5 . . ?
C57 C56 C53 110.6(6) . . ?
C57 C56 H56A 109.5 . . ?
C53 C56 H56A 109.5 . . ?
C57 C56 H56B 109.5 . . ?
C53 C56 H56B 109.5 . . ?
H56A C56 H56B 108.1 . . ?
C53' C56' C57' 120.5(6) . . ?
C53' C56' H56C 107.2 . . ?
C57' C56' H56C 107.2 . . ?
C53' C56' H56D 107.2 . . ?
C57' C56' H56D 107.2 . . ?
H56C C56' H56D 106.8 . . ?
C56 C57 H57A 109.5 . . ?
C56 C57 H57B 109.5 . . ?
H57A C57 H57B 109.5 . . ?
C56 C57 H57C 109.5 . . ?
H57A C57 H57C 109.5 . . ?
H57B C57 H57C 109.5 . . ?
C56' C57' H57D 109.5 . . ?
C56' C57' H57E 109.5 . . ?
H57D C57' H57E 109.5 . . ?
C56' C57' H57F 109.5 . . ?
H57D C57' H57F 109.5 . . ?
H57E C57' H57F 109.5 . . ?
N7 C58 C59 124.71(19) . . ?
N7 C58 H59 117.6 . . ?
C59 C58 H59 117.6 . . ?
C58 C59 C60 120.3(2) . . ?
C58 C59 H60 119.8 . . ?
C60 C59 H60 119.8 . . ?
N8 C60 C59 122.03(19) . . ?
N8 C60 C61 122.52(18) . . ?
C59 C60 C61 115.4(2) . . ?
C62 C61 C60 119.79(18) . . ?
C62 C61 H62 120.1 . . ?
C60 C61 H62 120.1 . . ?
N7 C62 C61 124.67(18) . . ?
N7 C62 H63 117.7 . . ?
C61 C62 H63 117.7 . . ?
N8 C63 H64A 109.5 . . ?
N8 C63 H64B 109.5 . . ?
H64A C63 H64B 109.5 . . ?
N8 C63 H64C 109.5 . . ?
H64A C63 H64C 109.5 . . ?
H64B C63 H64C 109.5 . . ?
N8 C64 H65A 109.5 . . ?
N8 C64 H65B 109.5 . . ?
H65A C64 H65B 109.5 . . ?
N8 C64 H65C 109.5 . . ?
H65A C64 H65C 109.5 . . ?
H65B C64 H65C 109.5 . . ?
C66 C65 C70 119.0(8) . . ?
C66 C65 C71 122.4(7) . . ?
C70 C65 C71 118.5(7) . . ?
C70' C65' C66' 114.6(6) . . ?
C70' C65' C71' 123.5(6) . . ?
C66' C65' C71' 121.9(6) . . ?
C65 C66 C67 120.6(5) . . ?
C65 C66 H66 119.7 . . ?
C67 C66 H66 119.7 . . ?
C65' C66' C67' 121.3(6) . . ?
C65' C66' H66' 119.3 . . ?
C67' C66' H66' 119.3 . . ?
C68 C67 C66 119.3(4) . . ?
C68 C67 H67 120.3 . . ?
C66 C67 H67 120.3 . . ?
C68' C67' C66' 122.7(8) . . ?
C68' C67' H67' 118.6 . . ?
C66' C67' H67' 118.6 . . ?
C67 C68 C69 118.4(6) . . ?
C67 C68 H68 120.8 . . ?
C69 C68 H68 120.8 . . ?
C67' C68' C69' 116.7(10) . . ?
C67' C68' H68' 121.6 . . ?
C69' C68' H68' 121.6 . . ?
C70 C69 C68 122.7(8) . . ?
C70 C69 H69 118.7 . . ?
C68 C69 H69 118.7 . . ?
C70' C69' C68' 121.7(11) . . ?
C70' C69' H69' 119.2 . . ?
C68' C69' H69' 119.2 . . ?
C69 C70 C65 120.0(7) . . ?
C69 C70 H70 120.0 . . ?
C65 C70 H70 120.0 . . ?
C69' C70' C65' 122.9(9) . . ?
C69' C70' H70' 118.6 . . ?
C65' C70' H70' 118.6 . . ?
C65 C71 H71A 109.5 . . ?
C65 C71 H71B 109.5 . . ?
H71A C71 H71B 109.5 . . ?
C65 C71 H71C 109.5 . . ?
H71A C71 H71C 109.5 . . ?
H71B C71 H71C 109.5 . . ?
C65' C71' H71D 109.5 . . ?
C65' C71' H71E 109.5 . . ?
H71D C71' H71E 109.5 . . ?
C65' C71' H71F 109.5 . . ?
H71D C71' H71F 109.5 . . ?
H71E C71' H71F 109.5 . . ?

loop_
_geom_bond_atom_site_label_1
_geom_bond_atom_site_label_2
_geom_bond_distance
_geom_bond_site_symmetry_2
_geom_bond_publ_flag
Mg1 N1 2.1390(14) . ?
Mg1 N2 2.1455(14) . ?
Mg1 N3 2.2229(14) . ?
Mg1 Mg2 3.0368(7) . ?
Mg2 N6 2.1199(16) . ?
Mg2 N5 2.1564(14) . ?
Mg2 N7 2.2226(18) . ?
N1 C2 1.332(2) . ?
N1 C6 1.436(2) . ?
N2 C4 1.327(2) . ?
N2 C16 1.434(2) . ?
N3 C30 1.343(2) . ?
N3 C26 1.347(2) . ?
N4 C28 1.363(2) . ?
N4 C32 1.452(3) . ?
N4 C31 1.454(2) . ?
N5 C34 1.331(2) . ?
N5 C38 1.428(2) . ?
N6 C36 1.324(2) . ?
N6 C48' 1.461(8) . ?
N6 C48 1.469(8) . ?
N7 C58 1.343(3) . ?
N7 C62 1.348(2) . ?
N8 C60 1.363(3) . ?
N8 C64 1.434(3) . ?
N8 C63 1.454(3) . ?
C1 C2 1.516(2) . ?
C1 H1A 0.9800 . ?
C1 H1B 0.9800 . ?
C1 H1C 0.9800 . ?
C2 C3 1.401(2) . ?
C3 C4 1.405(2) . ?
C3 H3 0.9500 . ?
C4 C5 1.519(2) . ?
C5 H5A 0.9800 . ?
C5 H5B 0.9800 . ?
C5 H5C 0.9800 . ?
C6 C11 1.397(3) . ?
C6 C7 1.409(3) . ?
C7 C8 1.394(3) . ?
C7 C12 1.510(3) . ?
C8 C9 1.378(4) . ?
C8 H8 0.9500 . ?
C9 C10 1.377(4) . ?
C9 H9 0.9500 . ?
C10 C11 1.404(3) . ?
C10 H10 0.9500 . ?
C11 C14 1.523(3) . ?
C12 C13 1.526(3) . ?
C12 H12A 0.9900 . ?
C12 H12B 0.9900 . ?
C13 H13A 0.9800 . ?
C13 H13B 0.9800 . ?
C13 H13C 0.9800 . ?
C14 C15 1.464(4) . ?
C14 H14A 0.9900 . ?
C14 H14B 0.9900 . ?
C15 H15A 0.9800 . ?
C15 H15B 0.9800 . ?
C15 H15C 0.9800 . ?
C16 C21 1.399(3) . ?
C16 C17 1.407(3) . ?
C17 C18 1.393(3) . ?
C17 C22 1.507(3) . ?
C18 C19 1.378(4) . ?
C18 H18 0.9500 . ?
C19 C20 1.380(4) . ?
C19 H19 0.9500 . ?
C20 C21 1.398(3) . ?
C20 H20 0.9500 . ?
C21 C24 1.513(3) . ?
C22 C23 1.500(4) . ?
C22 H22A 0.9900 . ?
C22 H22B 0.9900 . ?
C23 H23A 0.9800 . ?
C23 H23B 0.9800 . ?
C23 H23C 0.9800 . ?
C24 C25 1.531(3) . ?
C24 H24A 0.9900 . ?
C24 H24B 0.9900 . ?
C25 H25A 0.9800 . ?
C25 H25B 0.9800 . ?
C25 H25C 0.9800 . ?
C26 C27 1.374(2) . ?
C26 H26 0.9500 . ?
C27 C28 1.405(2) . ?
C27 H27 0.9500 . ?
C28 C29 1.406(2) . ?
C29 C30 1.372(2) . ?
C29 H29 0.9500 . ?
C30 H30 0.9500 . ?
C31 H31A 0.9800 . ?
C31 H31B 0.9800 . ?
C31 H31C 0.9800 . ?
C32 H32A 0.9800 . ?
C32 H32B 0.9800 . ?
C32 H32C 0.9800 . ?
C33 C34 1.518(2) . ?
C33 H33A 0.9800 . ?
C33 H33B 0.9800 . ?
C33 H33C 0.9800 . ?
C34 C35 1.402(3) . ?
C35 C36 1.407(3) . ?
C35 H35 0.9500 . ?
C36 C37 1.521(3) . ?
C37 H37A 0.9800 . ?
C37 H37B 0.9800 . ?
C37 H37C 0.9800 . ?
C38 C39 1.405(3) . ?
C38 C43 1.407(3) . ?
C39 C40 1.404(3) . ?
C39 C44 1.496(3) . ?
C40 C41 1.372(5) . ?
C40 H40 0.9500 . ?
C41 C42 1.374(5) . ?
C41 H41 0.9500 . ?
C42 C43 1.392(4) . ?
C42 H42 0.9500 . ?
C43 C46 1.509(4) . ?
C44 C45 1.530(3) . ?
C44 H44A 0.9900 . ?
C44 H44B 0.9900 . ?
C45 H45A 0.9800 . ?
C45 H45B 0.9800 . ?
C45 H45C 0.9800 . ?
C46 C47 1.527(4) . ?
C46 H46A 0.9900 . ?
C46 H46B 0.9900 . ?
C47 H47A 0.9800 . ?
C47 H47B 0.9800 . ?
C47 H47C 0.9800 . ?
C48 C49 1.382(7) . ?
C48 C53 1.404(8) . ?
C48' C49' 1.392(8) . ?
C48' C53' 1.414(8) . ?
C49 C50 1.389(8) . ?
C49 C54 1.530(8) . ?
C49' C50' 1.416(10) . ?
C49' C54' 1.528(8) . ?
C50 C51 1.375(8) . ?
C50 H50 0.9500 . ?
C50' C51' 1.381(9) . ?
C50' H50A 0.9500 . ?
C51 C52 1.376(9) . ?
C51 H51 0.9500 . ?
C51' C52' 1.358(10) . ?
C51' H51A 0.9500 . ?
C52 C53 1.418(8) . ?
C52 H52 0.9500 . ?
C52' C53' 1.391(6) . ?
C52' H52A 0.9500 . ?
C53 C56 1.523(8) . ?
C53' C56' 1.396(12) . ?
C54 C55 1.474(9) . ?
C54 H54A 0.9900 . ?
C54 H54B 0.9900 . ?
C54' C55' 1.501(8) . ?
C54' H54C 0.9900 . ?
C54' H54D 0.9900 . ?
C55 H55A 0.9800 . ?
C55 H55B 0.9800 . ?
C55 H55C 0.9800 . ?
C55' H55D 0.9800 . ?
C55' H55E 0.9800 . ?
C55' H55F 0.9800 . ?
C56 C57 1.473(9) . ?
C56 H56A 0.9900 . ?
C56 H56B 0.9900 . ?
C56' C57' 1.502(10) . ?
C56' H56C 0.9900 . ?
C56' H56D 0.9900 . ?
C57 H57A 0.9800 . ?
C57 H57B 0.9800 . ?
C57 H57C 0.9800 . ?
C57' H57D 0.9800 . ?
C57' H57E 0.9800 . ?
C57' H57F 0.9800 . ?
C58 C59 1.366(3) . ?
C58 H59 0.9500 . ?
C59 C60 1.401(3) . ?
C59 H60 0.9500 . ?
C60 C61 1.410(3) . ?
C61 C62 1.370(3) . ?
C61 H62 0.9500 . ?
C62 H63 0.9500 . ?
C63 H64A 0.9800 . ?
C63 H64B 0.9800 . ?
C63 H64C 0.9800 . ?
C64 H65A 0.9800 . ?
C64 H65B 0.9800 . ?
C64 H65C 0.9800 . ?
C65 C66 1.354(9) . ?
C65 C70 1.410(15) . ?
C65 C71 1.510(10) . ?
C65' C70' 1.381(10) . ?
C65' C66' 1.388(8) . ?
C65' C71' 1.479(8) . ?
C66 C67 1.402(7) . ?
C66 H66 0.9500 . ?
C66' C67' 1.392(10) . ?
C66' H66' 0.9500 . ?
C67 C68 1.356(8) . ?
C67 H67 0.9500 . ?
C67' C68' 1.318(14) . ?
C67' H67' 0.9500 . ?
C68 C69 1.409(10) . ?
C68 H68 0.9500 . ?
C68' C69' 1.39(2) . ?
C68' H68' 0.9500 . ?
C69 C70 1.291(18) . ?
C69 H69 0.9500 . ?
C69' C70' 1.350(17) . ?
C69' H69' 0.9500 . ?
C70 H70 0.9500 . ?
C70' H70' 0.9500 . ?
C71 H71A 0.9800 . ?
C71 H71B 0.9800 . ?
C71 H71C 0.9800 . ?
C71' H71D 0.9800 . ?
C71' H71E 0.9800 . ?
C71' H71F 0.9800 . ?
